data_4339653
loop_
_publ_author_name
'Szklarzewicz, Janusz'
'Matoga, Dariusz'
'Niezgoda, Agnieszka'
'Yoshioka, Daisuke'
'Mikuriya, Masahiro'

_publ_section_title
;
 Missing link in the ligand-field photolysis of [Mo(CN)8]4-: synthesis,
 X-ray crystal structure, and physicochemical properties of [Mo(CN)6]2-.
;
_journal_issue 23
_journal_name_full 'Inorganic chemistry'
_journal_page_first 9531
_journal_page_last 9533
_journal_paper_doi 10.1021/ic701395r
_journal_volume 46
_journal_year 2007
_chemical_formula_sum 'C14 H26 Mo N8 O'
_chemical_formula_weight 418.37
_chemical_name_systematic
; 
 (Me4N)2(Mo(CN)6).H2O 
;
_space_group_IT_number 225
_symmetry_cell_setting cubic
_symmetry_space_group_name_Hall '-F 4 2 3'
_symmetry_space_group_name_H-M 'F m -3 m'
_atom_sites_solution_hydrogens geom
_atom_sites_solution_primary direct
_atom_sites_solution_secondary difmap
_audit_creation_method SHELXL-97
_cell_angle_alpha 90.00
_cell_angle_beta 90.00
_cell_angle_gamma 90.00
_cell_formula_units_Z 4
_cell_length_a 12.5900(13)
_cell_length_b 12.5900(13)
_cell_length_c 12.5900(13)
_cell_measurement_temperature 293
_cell_volume 1995.6(4)
_computing_cell_refinement 'BRUKER SMART'
_computing_data_collection 'BRUKER SMART'
_computing_data_reduction 'BRUKER SAINT'
_computing_molecular_graphics 'BRUKER SHELXL'
_computing_publication_material 'BRUKER SHELXL'
_computing_structure_refinement 'SHELXL-97 (Sheldrick, 1997)'
_computing_structure_solution 'SHELXS-97 (Sheldrick, 1990)'
_diffrn_ambient_temperature 293
_diffrn_measured_fraction_theta_full 1.000
_diffrn_measured_fraction_theta_max 1.000
_diffrn_measurement_device_type 'CCD area detector'
_diffrn_measurement_method 'psi and omega scans'
_diffrn_radiation_monochromator graphite
_diffrn_radiation_source 'fine-focus sealed tube'
_diffrn_radiation_type MoK\a
_diffrn_radiation_wavelength 0.71073
_diffrn_reflns_av_R_equivalents 0.0268
_diffrn_reflns_av_sigmaI/netI 0.0074
_diffrn_reflns_limit_h_max 16
_diffrn_reflns_limit_h_min -15
_diffrn_reflns_limit_k_max 16
_diffrn_reflns_limit_k_min -14
_diffrn_reflns_limit_l_max 11
_diffrn_reflns_limit_l_min -16
_diffrn_reflns_number 3099
_diffrn_reflns_theta_full 28.35
_diffrn_reflns_theta_max 28.35
_diffrn_reflns_theta_min 2.80
_exptl_absorpt_coefficient_mu 0.675
_exptl_absorpt_correction_T_max 0.9056
_exptl_absorpt_correction_T_min 0.8769
_exptl_absorpt_correction_type empirical
_exptl_absorpt_process_details SADABS
_exptl_crystal_colour blue
_exptl_crystal_density_diffrn 1.392
_exptl_crystal_density_method 'not measured'
_exptl_crystal_description prism
_exptl_crystal_F_000 864
_exptl_crystal_size_max 0.20
_exptl_crystal_size_mid 0.20
_exptl_crystal_size_min 0.15
_refine_diff_density_max 0.669
_refine_diff_density_min -0.415
_refine_diff_density_rms 0.063
_refine_ls_extinction_coef 0.0017(12)
_refine_ls_extinction_expression Fc^*^=kFc[1+0.001xFc^2^\l^3^/sin(2\q)]^-1/4^
_refine_ls_extinction_method SHELXL
_refine_ls_goodness_of_fit_ref 1.202
_refine_ls_hydrogen_treatment constr
_refine_ls_matrix_type full
_refine_ls_number_parameters 17
_refine_ls_number_reflns 165
_refine_ls_number_restraints 0
_refine_ls_restrained_S_all 1.202
_refine_ls_R_factor_all 0.0712
_refine_ls_R_factor_gt 0.0670
_refine_ls_shift/su_max 0.000
_refine_ls_shift/su_mean 0.000
_refine_ls_structure_factor_coef Fsqd
_refine_ls_weighting_details 'calc w=1/[\s^2^(Fo^2^)+(0.0692P)^2^+9.8430P] where P=(Fo^2^+2Fc^2^)/3'
_refine_ls_weighting_scheme calc
_refine_ls_wR_factor_gt 0.1666
_refine_ls_wR_factor_ref 0.1729
_reflns_number_gt 157
_reflns_number_total 165
_reflns_threshold_expression >2sigma(I)
_cod_data_source_file ic701395r-file001.cif
_cod_data_source_block mocn6
_cod_depositor_comments
;
The following automatic conversions were performed:

'_symmetry_cell_setting' value 'Cubic' changed to 'cubic' according
to
/usr/data/users/saulius/automatic-downloads/retrospective/ACS/lib/dictionaries/cif_core.dic
dictionary named 'cif_core.dic' version 2.4.2 from 2011-04-26.

Automatic conversion script
Id: cif_fix_values 2281 2013-09-26 08:29:07Z andrius 
;
_cod_original_sg_symbol_H-M Fm-3m
_cod_database_code 4339653

loop_
_symmetry_equiv_pos_as_xyz
'x, y, z'
'-x, -y, z'
'-x, y, -z'
'x, -y, -z'
'z, x, y'
'z, -x, -y'
'-z, -x, y'
'-z, x, -y'
'y, z, x'
'-y, z, -x'
'y, -z, -x'
'-y, -z, x'
'y, x, -z'
'-y, -x, -z'
'y, -x, z'
'-y, x, z'
'x, z, -y'
'-x, z, y'
'-x, -z, -y'
'x, -z, y'
'z, y, -x'
'z, -y, x'
'-z, y, x'
'-z, -y, -x'
'x, y+1/2, z+1/2'
'-x, -y+1/2, z+1/2'
'-x, y+1/2, -z+1/2'
'x, -y+1/2, -z+1/2'
'z, x+1/2, y+1/2'
'z, -x+1/2, -y+1/2'
'-z, -x+1/2, y+1/2'
'-z, x+1/2, -y+1/2'
'y, z+1/2, x+1/2'
'-y, z+1/2, -x+1/2'
'y, -z+1/2, -x+1/2'
'-y, -z+1/2, x+1/2'
'y, x+1/2, -z+1/2'
'-y, -x+1/2, -z+1/2'
'y, -x+1/2, z+1/2'
'-y, x+1/2, z+1/2'
'x, z+1/2, -y+1/2'
'-x, z+1/2, y+1/2'
'-x, -z+1/2, -y+1/2'
'x, -z+1/2, y+1/2'
'z, y+1/2, -x+1/2'
'z, -y+1/2, x+1/2'
'-z, y+1/2, x+1/2'
'-z, -y+1/2, -x+1/2'
'x+1/2, y, z+1/2'
'-x+1/2, -y, z+1/2'
'-x+1/2, y, -z+1/2'
'x+1/2, -y, -z+1/2'
'z+1/2, x, y+1/2'
'z+1/2, -x, -y+1/2'
'-z+1/2, -x, y+1/2'
'-z+1/2, x, -y+1/2'
'y+1/2, z, x+1/2'
'-y+1/2, z, -x+1/2'
'y+1/2, -z, -x+1/2'
'-y+1/2, -z, x+1/2'
'y+1/2, x, -z+1/2'
'-y+1/2, -x, -z+1/2'
'y+1/2, -x, z+1/2'
'-y+1/2, x, z+1/2'
'x+1/2, z, -y+1/2'
'-x+1/2, z, y+1/2'
'-x+1/2, -z, -y+1/2'
'x+1/2, -z, y+1/2'
'z+1/2, y, -x+1/2'
'z+1/2, -y, x+1/2'
'-z+1/2, y, x+1/2'
'-z+1/2, -y, -x+1/2'
'x+1/2, y+1/2, z'
'-x+1/2, -y+1/2, z'
'-x+1/2, y+1/2, -z'
'x+1/2, -y+1/2, -z'
'z+1/2, x+1/2, y'
'z+1/2, -x+1/2, -y'
'-z+1/2, -x+1/2, y'
'-z+1/2, x+1/2, -y'
'y+1/2, z+1/2, x'
'-y+1/2, z+1/2, -x'
'y+1/2, -z+1/2, -x'
'-y+1/2, -z+1/2, x'
'y+1/2, x+1/2, -z'
'-y+1/2, -x+1/2, -z'
'y+1/2, -x+1/2, z'
'-y+1/2, x+1/2, z'
'x+1/2, z+1/2, -y'
'-x+1/2, z+1/2, y'
'-x+1/2, -z+1/2, -y'
'x+1/2, -z+1/2, y'
'z+1/2, y+1/2, -x'
'z+1/2, -y+1/2, x'
'-z+1/2, y+1/2, x'
'-z+1/2, -y+1/2, -x'
'-x, -y, -z'
'x, y, -z'
'x, -y, z'
'-x, y, z'
'-z, -x, -y'
'-z, x, y'
'z, x, -y'
'z, -x, y'
'-y, -z, -x'
'y, -z, x'
'-y, z, x'
'y, z, -x'
'-y, -x, z'
'y, x, z'
'-y, x, -z'
'y, -x, -z'
'-x, -z, y'
'x, -z, -y'
'x, z, y'
'-x, z, -y'
'-z, -y, x'
'-z, y, -x'
'z, -y, -x'
'z, y, x'
'-x, -y+1/2, -z+1/2'
'x, y+1/2, -z+1/2'
'x, -y+1/2, z+1/2'
'-x, y+1/2, z+1/2'
'-z, -x+1/2, -y+1/2'
'-z, x+1/2, y+1/2'
'z, x+1/2, -y+1/2'
'z, -x+1/2, y+1/2'
'-y, -z+1/2, -x+1/2'
'y, -z+1/2, x+1/2'
'-y, z+1/2, x+1/2'
'y, z+1/2, -x+1/2'
'-y, -x+1/2, z+1/2'
'y, x+1/2, z+1/2'
'-y, x+1/2, -z+1/2'
'y, -x+1/2, -z+1/2'
'-x, -z+1/2, y+1/2'
'x, -z+1/2, -y+1/2'
'x, z+1/2, y+1/2'
'-x, z+1/2, -y+1/2'
'-z, -y+1/2, x+1/2'
'-z, y+1/2, -x+1/2'
'z, -y+1/2, -x+1/2'
'z, y+1/2, x+1/2'
'-x+1/2, -y, -z+1/2'
'x+1/2, y, -z+1/2'
'x+1/2, -y, z+1/2'
'-x+1/2, y, z+1/2'
'-z+1/2, -x, -y+1/2'
'-z+1/2, x, y+1/2'
'z+1/2, x, -y+1/2'
'z+1/2, -x, y+1/2'
'-y+1/2, -z, -x+1/2'
'y+1/2, -z, x+1/2'
'-y+1/2, z, x+1/2'
'y+1/2, z, -x+1/2'
'-y+1/2, -x, z+1/2'
'y+1/2, x, z+1/2'
'-y+1/2, x, -z+1/2'
'y+1/2, -x, -z+1/2'
'-x+1/2, -z, y+1/2'
'x+1/2, -z, -y+1/2'
'x+1/2, z, y+1/2'
'-x+1/2, z, -y+1/2'
'-z+1/2, -y, x+1/2'
'-z+1/2, y, -x+1/2'
'z+1/2, -y, -x+1/2'
'z+1/2, y, x+1/2'
'-x+1/2, -y+1/2, -z'
'x+1/2, y+1/2, -z'
'x+1/2, -y+1/2, z'
'-x+1/2, y+1/2, z'
'-z+1/2, -x+1/2, -y'
'-z+1/2, x+1/2, y'
'z+1/2, x+1/2, -y'
'z+1/2, -x+1/2, y'
'-y+1/2, -z+1/2, -x'
'y+1/2, -z+1/2, x'
'-y+1/2, z+1/2, x'
'y+1/2, z+1/2, -x'
'-y+1/2, -x+1/2, z'
'y+1/2, x+1/2, z'
'-y+1/2, x+1/2, -z'
'y+1/2, -x+1/2, -z'
'-x+1/2, -z+1/2, y'
'x+1/2, -z+1/2, -y'
'x+1/2, z+1/2, y'
'-x+1/2, z+1/2, -y'
'-z+1/2, -y+1/2, x'
'-z+1/2, y+1/2, -x'
'z+1/2, -y+1/2, -x'
'z+1/2, y+1/2, x'

loop_
_atom_site_label
_atom_site_type_symbol
_atom_site_fract_x
_atom_site_fract_y
_atom_site_fract_z
_atom_site_U_iso_or_equiv
_atom_site_adp_type
_atom_site_occupancy
_atom_site_symmetry_multiplicity
_atom_site_calc_flag
_atom_site_refinement_flags
Mo1 Mo 0.0000 0.0000 0.0000 0.0988(15) Uani 1 48 d S
C1 C -0.1660(7) 0.0000 0.0000 0.060(2) Uani 1 8 d S
C2 C 0.3314(8) 0.2294(10) 0.1686(8) 0.129(9) Uani 0.33 2 d SP
H2A H 0.3053 0.1777 0.1190 0.193 Uiso 0.17 1 calc PR
H2B H 0.3946 0.2029 0.2020 0.193 Uiso 0.33 2 calc SPR
H2C H 0.3474 0.2942 0.1317 0.193 Uiso 0.17 1 calc PR
N1 N -0.2563(9) 0.0000 0.0000 0.113(4) Uani 1 8 d S
N2 N 0.2500 0.2500 0.2500 0.054(3) Uani 1 24 d S
O1 O 0.5000 0.0000 0.0000 0.071(4) Uani 1 48 d S
H2W H 0.5000 0.0576 0.0000 0.107 Uiso 0.33 8 d SPR

loop_
_atom_site_aniso_label
_atom_site_aniso_U_11
_atom_site_aniso_U_22
_atom_site_aniso_U_33
_atom_site_aniso_U_23
_atom_site_aniso_U_13
_atom_site_aniso_U_12
Mo1 0.0988(15) 0.0988(15) 0.0988(15) 0.000 0.000 0.000
C1 0.049(5) 0.066(3) 0.066(3) 0.000 0.000 0.000
C2 0.151(12) 0.083(11) 0.151(12) -0.009(4) 0.103(13) 0.009(4)
N1 0.090(8) 0.125(6) 0.125(6) 0.000 0.000 0.000
N2 0.054(3) 0.054(3) 0.054(3) 0.000 0.000 0.000
O1 0.071(4) 0.071(4) 0.071(4) 0.000 0.000 0.000

loop_
_atom_type_symbol
_atom_type_description
_atom_type_scat_dispersion_real
_atom_type_scat_dispersion_imag
_atom_type_scat_source
C C 0.0033 0.0016 'International Tables Vol C Tables 4.2.6.8 and 6.1.1.4'
H H 0.0000 0.0000 'International Tables Vol C Tables 4.2.6.8 and 6.1.1.4'
N N 0.0061 0.0033 'International Tables Vol C Tables 4.2.6.8 and 6.1.1.4'
O O 0.0106 0.0060 'International Tables Vol C Tables 4.2.6.8 and 6.1.1.4'
Mo Mo -1.6832 0.6857 'International Tables Vol C Tables 4.2.6.8 and 6.1.1.4'

loop_
_geom_angle_atom_site_label_1
_geom_angle_atom_site_label_2
_geom_angle_atom_site_label_3
_geom_angle
_geom_angle_site_symmetry_1
_geom_angle_site_symmetry_3
C1 Mo1 C1 180.0 105 9
C1 Mo1 C1 90.0 105 101
C1 Mo1 C1 90.0 9 101
C1 Mo1 C1 90.0 105 5
C1 Mo1 C1 90.0 9 5
C1 Mo1 C1 180.0 101 5
C1 Mo1 C1 90.0 105 .
C1 Mo1 C1 90.0 9 .
C1 Mo1 C1 90.0 101 .
C1 Mo1 C1 90.0 5 .
C1 Mo1 C1 90.0 105 97
C1 Mo1 C1 90.0 9 97
C1 Mo1 C1 90.0 101 97
C1 Mo1 C1 90.0 5 97
C1 Mo1 C1 180.0 . 97
N1 C1 Mo1 180.0 . .
C2 N2 C2 43.1(9) 28 84
C2 N2 C2 118.98(10) 28 30
C2 N2 C2 118.98(10) 84 30
C2 N2 C2 159.7(10) 28 74
C2 N2 C2 118.98(10) 84 74
C2 N2 C2 76.2(8) 30 74
C2 N2 C2 43.1(9) 28 56
C2 N2 C2 43.1(9) 84 56
C2 N2 C2 159.7(10) 30 56
C2 N2 C2 118.98(10) 74 56
C2 N2 C2 76.2(8) 28 9
C2 N2 C2 91.78(18) 84 9
C2 N2 C2 43.1(9) 30 9
C2 N2 C2 118.98(10) 74 9
C2 N2 C2 118.98(10) 56 9
C2 N2 C2 118.98(10) 28 5
C2 N2 C2 76.2(8) 84 5
C2 N2 C2 91.78(18) 30 5
C2 N2 C2 43.1(9) 74 5
C2 N2 C2 91.78(18) 56 5
C2 N2 C2 118.98(10) 9 5
C2 N2 C2 91.78(18) 28 51
C2 N2 C2 76.2(8) 84 51
C2 N2 C2 43.1(9) 30 51
C2 N2 C2 91.78(18) 74 51
C2 N2 C2 118.98(10) 56 51
C2 N2 C2 43.1(9) 9 51
C2 N2 C2 76.2(8) 5 51
C2 N2 C2 118.98(10) 28 58
C2 N2 C2 159.7(10) 84 58
C2 N2 C2 76.2(8) 30 58
C2 N2 C2 76.2(8) 74 58
C2 N2 C2 118.98(10) 56 58
C2 N2 C2 91.78(18) 9 58
C2 N2 C2 118.98(10) 5 58
C2 N2 C2 118.98(10) 51 58
C2 N2 C2 91.78(18) 28 .
C2 N2 C2 118.98(10) 84 .
C2 N2 C2 118.98(10) 30 .
C2 N2 C2 91.78(18) 74 .
C2 N2 C2 76.2(8) 56 .
C2 N2 C2 118.98(10) 9 .
C2 N2 C2 118.98(10) 5 .
C2 N2 C2 159.7(10) 51 .
C2 N2 C2 43.1(9) 58 .
C2 N2 C2 76.2(8) 28 79
C2 N2 C2 118.98(10) 84 79
C2 N2 C2 91.78(18) 30 79
C2 N2 C2 118.98(10) 74 79
C2 N2 C2 91.78(18) 56 79
C2 N2 C2 76.2(8) 9 79
C2 N2 C2 159.7(10) 5 79
C2 N2 C2 118.98(10) 51 79
C2 N2 C2 43.1(9) 58 79
C2 N2 C2 43.1(9) . 79
C2 N2 C2 118.98(10) 28 35
C2 N2 C2 91.78(18) 84 35
C2 N2 C2 118.98(10) 30 35
C2 N2 C2 43.1(9) 74 35
C2 N2 C2 76.2(8) 56 35
C2 N2 C2 159.7(10) 9 35
C2 N2 C2 43.1(9) 5 35
C2 N2 C2 118.98(10) 51 35
C2 N2 C2 91.78(18) 58 35
C2 N2 C2 76.2(8) . 35
C2 N2 C2 118.98(10) 79 35

loop_
_geom_bond_atom_site_label_1
_geom_bond_atom_site_label_2
_geom_bond_distance
_geom_bond_site_symmetry_2
Mo1 C1 2.090(8) 105
Mo1 C1 2.090(8) 9
Mo1 C1 2.090(8) 101
Mo1 C1 2.090(8) 5
Mo1 C1 2.090(8) .
Mo1 C1 2.090(8) 97
C1 N1 1.137(12) .
C2 N2 1.473(13) .
N2 C2 1.473(13) 28
N2 C2 1.473(13) 84
N2 C2 1.473(13) 30
N2 C2 1.473(13) 74
N2 C2 1.473(13) 56
N2 C2 1.473(13) 9
N2 C2 1.473(13) 5
N2 C2 1.473(13) 51
N2 C2 1.473(13) 58
N2 C2 1.473(13) 79
N2 C2 1.473(13) 35
